data_1564129
loop_
_publ_author_name
'Basu Baul, Tushar S.'
'Addepalli, Maheswara Rao'
'Ly\<cka, Antonin'
'van Terwingen, Steven'
'F\'atima C. Guedes da Silva, M.'

_publ_section_title
;
 Synthesis and structural characterization of diorganotin(IV) complexes
 with heteroditopic pyridyl-ONO&#x2032;-ligands
;
_journal_name_full 'Inorganica Chimica Acta'
_journal_page_first 119892
_journal_paper_doi 10.1016/j.ica.2020.119892
_journal_volume 512
_journal_year 2020
_chemical_formula_moiety 'C20  H19  N4  O2  Sn1'
_chemical_formula_sum 'C20 H18 N4 O2 Sn'
_chemical_formula_weight 465.07
_space_group_crystal_system monoclinic
_space_group_IT_number 14
_space_group_name_Hall '-P 2ybc'
_space_group_name_H-M_alt 'P 1 21/c 1'
_atom_sites_solution_hydrogens geom
_cell_angle_alpha 90
_cell_angle_beta 100.304(4)
_cell_angle_gamma 90
_cell_formula_units_Z 4
_cell_length_a 17.9878(6)
_cell_length_b 13.0353(4)
_cell_length_c 8.2291(4)
_cell_measurement_reflns_used 3118
_cell_measurement_temperature 298(2)
_cell_measurement_theta_max 28.9750
_cell_measurement_theta_min 3.7720
_cell_volume 1898.41(13)
_computing_cell_refinement 'CrysAlisPro 1.171.39.46e (Rigaku OD, 2018)'
_computing_data_collection 'CrysAlisPro 1.171.39.46e (Rigaku OD, 2018)'
_computing_data_reduction 'CrysAlisPro 1.171.39.46e (Rigaku OD, 2018)'
_computing_molecular_graphics 'Ortep for Windows (Farrugia, 2012)'
_computing_publication_material 'WinGX publication routines (Farrugia, 2012)'
_computing_structure_refinement 'SHELXL-2018/3 (Sheldrick, 2018)'
_diffrn_ambient_temperature 298(2)
_diffrn_measured_fraction_theta_full 0.992
_diffrn_measured_fraction_theta_max 0.853
_diffrn_measurement_device_type 'Xcalibur, Eos, Gemini'
_diffrn_measurement_method '\w scans'
_diffrn_radiation_type MoK\a
_diffrn_radiation_wavelength 0.71073
_diffrn_reflns_av_R_equivalents 0.0140
_diffrn_reflns_av_unetI/netI 0.0249
_diffrn_reflns_Laue_measured_fraction_full 0.992
_diffrn_reflns_Laue_measured_fraction_max 0.853
_diffrn_reflns_limit_h_max 24
_diffrn_reflns_limit_h_min -14
_diffrn_reflns_limit_k_max 14
_diffrn_reflns_limit_k_min -16
_diffrn_reflns_limit_l_max 11
_diffrn_reflns_limit_l_min -10
_diffrn_reflns_number 7515
_diffrn_reflns_point_group_measured_fraction_full 0.992
_diffrn_reflns_point_group_measured_fraction_max 0.853
_diffrn_reflns_theta_full 25.242
_diffrn_reflns_theta_max 29.030
_diffrn_reflns_theta_min 3.331
_diffrn_source 'fine-focus sealed X-ray tube'
_exptl_absorpt_coefficient_mu 1.368
_exptl_absorpt_correction_T_max 1.00000
_exptl_absorpt_correction_T_min 0.71302
_exptl_absorpt_correction_type multi-scan
_exptl_absorpt_process_details
;
CrysAlisPro 1.171.39.46e (Rigaku Oxford Diffraction, 2018)
Empirical absorption correction using spherical harmonics,
 implemented in SCALE3 ABSPACK scaling algorithm.
;
_exptl_crystal_colour orange
_exptl_crystal_density_diffrn 1.627
_exptl_crystal_density_method 'not measured'
_exptl_crystal_description block
_exptl_crystal_F_000 928
_exptl_crystal_size_max 0.250
_exptl_crystal_size_mid 0.230
_exptl_crystal_size_min 0.230
_refine_diff_density_max 0.572
_refine_diff_density_min -0.494
_refine_diff_density_rms 0.063
_refine_ls_extinction_coef .
_refine_ls_extinction_method none
_refine_ls_goodness_of_fit_ref 1.050
_refine_ls_hydrogen_treatment constr
_refine_ls_matrix_type full
_refine_ls_number_parameters 246
_refine_ls_number_reflns 4318
_refine_ls_number_restraints 0
_refine_ls_restrained_S_all 1.050
_refine_ls_R_factor_all 0.0395
_refine_ls_R_factor_gt 0.0262
_refine_ls_shift/su_max 0.003
_refine_ls_shift/su_mean 0.000
_refine_ls_structure_factor_coef Fsqd
_refine_ls_weighting_details 'w=1/[\s^2^(Fo^2^)+(0.0334P)^2^+0.6060P] where P=(Fo^2^+2Fc^2^)/3'
_refine_ls_weighting_scheme calc
_refine_ls_wR_factor_gt 0.0631
_refine_ls_wR_factor_ref 0.0707
_reflns_Friedel_coverage 0.000
_reflns_Friedel_fraction_full .
_reflns_Friedel_fraction_max .
_reflns_number_gt 3463
_reflns_number_total 4318
_reflns_threshold_expression 'I > 2\s(I)'
_cod_data_source_file Compound7.cif
_cod_data_source_block Compound7
_cod_original_sg_symbol_H-M 'P 21/c'
_cod_original_formula_sum 'C20 H18 N4 O2 Sn1'
_cod_database_code 1564129
_shelx_space_group_comment
;
The symmetry employed for this shelxl refinement is uniquely defined
by the following loop, which should always be used as a source of
symmetry information in preference to the above space-group names.
They are only intended as comments.
;
_shelx_estimated_absorpt_t_min 0.726
_shelx_estimated_absorpt_t_max 0.744

loop_
_space_group_symop_operation_xyz
'x, y, z'
'-x, y+1/2, -z+1/2'
'-x, -y, -z'
'x, -y-1/2, z-1/2'

loop_
_atom_site_label
_atom_site_type_symbol
_atom_site_fract_x
_atom_site_fract_y
_atom_site_fract_z
_atom_site_U_iso_or_equiv
_atom_site_adp_type
_atom_site_occupancy
_atom_site_site_symmetry_order
_atom_site_calc_flag
_atom_site_refinement_flags_posn
_atom_site_refinement_flags_adp
_atom_site_refinement_flags_occupancy
_atom_site_disorder_assembly
_atom_site_disorder_group
C1 C 0.57837(14) -0.17397(18) 0.0410(3) 0.0366(5) Uani 1 1 d . . . . .
C2 C 0.54152(15) -0.26566(19) -0.0068(3) 0.0446(6) Uani 1 1 d . . . . .
H2 H 0.489672 -0.265431 -0.045521 0.054 Uiso 1 1 calc R U . . .
C3 C 0.58034(16) -0.3562(2) 0.0022(3) 0.0471(6) Uani 1 1 d . . . . .
H3 H 0.554456 -0.416886 -0.028609 0.057 Uiso 1 1 calc R U . . .
C4 C 0.65752(15) -0.35859(19) 0.0564(3) 0.0450(6) Uani 1 1 d . . . . .
H4 H 0.683642 -0.420366 0.060242 0.054 Uiso 1 1 calc R U . . .
C5 C 0.69556(15) -0.26885(19) 0.1047(3) 0.0425(6) Uani 1 1 d . . . . .
H5 H 0.747626 -0.269748 0.140197 0.051 Uiso 1 1 calc R U . . .
C6 C 0.65645(13) -0.17783(17) 0.1003(3) 0.0336(5) Uani 1 1 d . . . . .
C7 C 0.75079(14) -0.0763(2) 0.2583(3) 0.0399(5) Uani 1 1 d . . . . .
H7 H 0.771818 -0.137979 0.300744 0.048 Uiso 1 1 calc R U . . .
C8 C 0.78970(14) 0.0153(2) 0.3185(3) 0.0411(6) Uani 1 1 d . . . . .
C9 C 0.85068(15) 0.0049(2) 0.4502(3) 0.0456(6) Uani 1 1 d . . . . .
H9 H 0.862291 -0.059569 0.496025 0.055 Uiso 1 1 calc R U . . .
C10 C 0.89334(15) 0.0873(2) 0.5125(3) 0.0499(7) Uani 1 1 d . . . . .
C11 C 0.87707(16) 0.1838(3) 0.4423(4) 0.0594(8) Uani 1 1 d . . . . .
H11 H 0.906059 0.240067 0.484283 0.071 Uiso 1 1 calc R U . . .
C12 C 0.81885(17) 0.1965(2) 0.3122(4) 0.0588(8) Uani 1 1 d . . . . .
H12 H 0.809650 0.261213 0.265500 0.071 Uiso 1 1 calc R U . . .
C13 C 0.77258(15) 0.1140(2) 0.2475(3) 0.0475(6) Uani 1 1 d . . . . .
C14 C 1.04678(16) 0.1175(3) 0.8433(4) 0.0564(8) Uani 1 1 d . . . . .
C15 C 1.08402(18) 0.2012(3) 0.9237(4) 0.0719(10) Uani 1 1 d . . . . .
H15 H 1.068421 0.266657 0.887604 0.086 Uiso 1 1 calc R U . . .
C16 C 1.1621(2) 0.0974(4) 1.0951(4) 0.0780(11) Uani 1 1 d . . . . .
H16 H 1.202619 0.089501 1.181776 0.094 Uiso 1 1 calc R U . . .
C17 C 1.12855(19) 0.0098(3) 1.0235(4) 0.0688(9) Uani 1 1 d . . . . .
H17 H 1.145385 -0.054760 1.061609 0.083 Uiso 1 1 calc R U . . .
C18 C 1.06909(18) 0.0208(3) 0.8933(4) 0.0612(8) Uani 1 1 d . . . . .
H18 H 1.044810 -0.036392 0.840828 0.073 Uiso 1 1 calc R U . . .
C19 C 0.58321(17) 0.1061(2) 0.2864(3) 0.0525(7) Uani 1 1 d . . . . .
H19A H 0.593549 0.178386 0.292271 0.079 Uiso 1 1 calc R U . . .
H19B H 0.612479 0.072539 0.380432 0.079 Uiso 1 1 calc R U . . .
H19C H 0.530429 0.094798 0.285817 0.079 Uiso 1 1 calc R U . . .
C20 C 0.60962(18) 0.0830(2) -0.1792(4) 0.0567(7) Uani 1 1 d . . . . .
H20A H 0.563868 0.119428 -0.221469 0.085 Uiso 1 1 calc R U . . .
H20B H 0.611559 0.021071 -0.241516 0.085 Uiso 1 1 calc R U . . .
H20C H 0.652341 0.125251 -0.188620 0.085 Uiso 1 1 calc R U . . .
N1 N 0.68888(11) -0.08164(15) 0.1501(2) 0.0360(4) Uani 1 1 d . . . . .
N2 N 0.95251(13) 0.0657(2) 0.6469(3) 0.0545(6) Uani 1 1 d . . . . .
N3 N 0.98751(13) 0.1430(2) 0.7091(3) 0.0590(7) Uani 1 1 d . . . . .
N17 N 1.14115(17) 0.1921(3) 1.0503(4) 0.0792(9) Uani 1 1 d . . . . .
O1 O 0.54238(9) -0.08529(13) 0.0360(2) 0.0477(5) Uani 1 1 d . . . . .
O2 O 0.71848(11) 0.12834(14) 0.1225(2) 0.0547(5) Uani 1 1 d . . . . .
Sn1 Sn 0.61199(2) 0.04623(2) 0.06956(2) 0.04084(7) Uani 1 1 d . . . . .

loop_
_atom_site_aniso_label
_atom_site_aniso_U_11
_atom_site_aniso_U_22
_atom_site_aniso_U_33
_atom_site_aniso_U_23
_atom_site_aniso_U_13
_atom_site_aniso_U_12
C1 0.0347(12) 0.0346(12) 0.0385(12) 0.0023(10) 0.0013(10) 0.0089(10)
C2 0.0382(13) 0.0357(13) 0.0546(15) -0.0036(12) -0.0062(12) -0.0048(11)
C3 0.0505(16) 0.0339(12) 0.0534(15) -0.0040(12) -0.0003(13) -0.0010(11)
C4 0.0493(15) 0.0321(12) 0.0518(15) -0.0031(12) 0.0043(12) 0.0058(11)
C5 0.0369(13) 0.0404(13) 0.0480(14) 0.0014(12) 0.0016(11) 0.0053(11)
C6 0.0332(12) 0.0327(11) 0.0334(12) 0.0008(10) 0.0017(10) -0.0023(9)
C7 0.0358(12) 0.0396(12) 0.0420(13) 0.0017(11) 0.0010(11) 0.0002(11)
C8 0.0340(13) 0.0451(13) 0.0417(13) -0.0012(12) 0.0003(11) -0.0072(11)
C9 0.0380(14) 0.0521(15) 0.0443(14) -0.0011(13) 0.0009(11) -0.0051(12)
C10 0.0375(14) 0.0630(17) 0.0461(15) -0.0038(14) -0.0013(12) -0.0101(13)
C11 0.0497(17) 0.0597(19) 0.0641(19) -0.0098(15) -0.0026(15) -0.0202(14)
C12 0.0538(17) 0.0486(16) 0.0689(19) 0.0035(15) -0.0029(15) -0.0153(14)
C13 0.0401(14) 0.0484(15) 0.0522(15) 0.0005(13) 0.0037(12) -0.0099(12)
C14 0.0368(14) 0.084(2) 0.0471(15) -0.0126(16) 0.0036(12) -0.0165(15)
C15 0.0511(18) 0.087(2) 0.072(2) -0.020(2) -0.0024(16) -0.0188(17)
C16 0.0503(19) 0.123(3) 0.054(2) -0.012(2) -0.0080(16) -0.016(2)
C17 0.0543(19) 0.096(3) 0.0529(18) -0.0041(19) 0.0009(15) -0.0094(19)
C18 0.0481(17) 0.084(2) 0.0490(16) -0.0098(17) 0.0025(14) -0.0164(16)
C19 0.0599(18) 0.0412(14) 0.0541(16) -0.0051(13) 0.0035(14) 0.0023(13)
C20 0.0567(18) 0.0580(17) 0.0504(16) 0.0054(15) -0.0043(14) 0.0025(15)
N1 0.0318(10) 0.0337(10) 0.0405(11) 0.0003(9) 0.0010(9) -0.0027(8)
N2 0.0403(12) 0.0732(16) 0.0472(13) -0.0098(12) 0.0003(10) -0.0135(12)
N3 0.0410(13) 0.0767(17) 0.0562(14) -0.0129(14) 0.0002(11) -0.0147(12)
N17 0.0543(17) 0.106(3) 0.0706(19) -0.0264(19) -0.0074(14) -0.0221(18)
O1 0.0315(9) 0.0305(8) 0.0744(13) -0.0044(9) -0.0086(9) 0.0011(7)
O2 0.0481(11) 0.0470(11) 0.0616(12) 0.0131(10) -0.0102(9) -0.0138(9)
Sn1 0.04213(11) 0.03089(10) 0.04565(12) 0.00020(8) -0.00262(8) -0.00067(7)

loop_
_atom_type_symbol
_atom_type_description
_atom_type_scat_dispersion_real
_atom_type_scat_dispersion_imag
_atom_type_scat_source
C C 0.0033 0.0016 'International Tables Vol C Tables 4.2.6.8 and 6.1.1.4'
H H 0.0000 0.0000 'International Tables Vol C Tables 4.2.6.8 and 6.1.1.4'
N N 0.0061 0.0033 'International Tables Vol C Tables 4.2.6.8 and 6.1.1.4'
O O 0.0106 0.0060 'International Tables Vol C Tables 4.2.6.8 and 6.1.1.4'
Sn Sn -0.6537 1.4246 'International Tables Vol C Tables 4.2.6.8 and 6.1.1.4'

loop_
_geom_angle_atom_site_label_1
_geom_angle_atom_site_label_2
_geom_angle_atom_site_label_3
_geom_angle
_geom_angle_site_symmetry_1
_geom_angle_site_symmetry_3
O1 C1 C2 122.5(2) . .
O1 C1 C6 119.8(2) . .
C2 C1 C6 117.7(2) . .
C3 C2 C1 121.0(2) . .
C3 C2 H2 119.5 . .
C1 C2 H2 119.5 . .
C2 C3 C4 120.8(2) . .
C2 C3 H3 119.6 . .
C4 C3 H3 119.6 . .
C5 C4 C3 119.5(2) . .
C5 C4 H4 120.2 . .
C3 C4 H4 120.2 . .
C6 C5 C4 120.0(2) . .
C6 C5 H5 120.0 . .
C4 C5 H5 120.0 . .
C5 C6 C1 121.0(2) . .
C5 C6 N1 125.1(2) . .
C1 C6 N1 113.9(2) . .
N1 C7 C8 126.2(2) . .
N1 C7 H7 116.9 . .
C8 C7 H7 116.9 . .
C9 C8 C13 119.0(2) . .
C9 C8 C7 117.0(2) . .
C13 C8 C7 123.9(2) . .
C10 C9 C8 121.6(3) . .
C10 C9 H9 119.2 . .
C8 C9 H9 119.2 . .
C9 C10 C11 119.5(3) . .
C9 C10 N2 115.5(3) . .
C11 C10 N2 125.1(3) . .
C12 C11 C10 120.5(3) . .
C12 C11 H11 119.7 . .
C10 C11 H11 119.7 . .
C11 C12 C13 121.6(3) . .
C11 C12 H12 119.2 . .
C13 C12 H12 119.2 . .
O2 C13 C12 120.0(3) . .
O2 C13 C8 122.1(2) . .
C12 C13 C8 117.8(2) . .
C18 C14 C15 119.5(3) . .
C18 C14 N3 125.9(3) . .
C15 C14 N3 114.5(3) . .
N17 C15 C14 122.9(4) . .
N17 C15 H15 118.5 . .
C14 C15 H15 118.5 . .
N17 C16 C17 125.1(3) . .
N17 C16 H16 117.5 . .
C17 C16 H16 117.5 . .
C16 C17 C18 117.9(4) . .
C16 C17 H17 121.1 . .
C18 C17 H17 121.1 . .
C14 C18 C17 118.4(3) . .
C14 C18 H18 120.8 . .
C17 C18 H18 120.8 . .
Sn1 C19 H19A 109.5 . .
Sn1 C19 H19B 109.5 . .
H19A C19 H19B 109.5 . .
Sn1 C19 H19C 109.5 . .
H19A C19 H19C 109.5 . .
H19B C19 H19C 109.5 . .
Sn1 C20 H20A 109.5 . .
Sn1 C20 H20B 109.5 . .
H20A C20 H20B 109.5 . .
Sn1 C20 H20C 109.5 . .
H20A C20 H20C 109.5 . .
H20B C20 H20C 109.5 . .
C7 N1 C6 120.4(2) . .
C7 N1 Sn1 125.75(17) . .
C6 N1 Sn1 112.45(14) . .
N3 N2 C10 114.4(3) . .
N2 N3 C14 112.3(3) . .
C16 N17 C15 116.2(3) . .
C1 O1 Sn1 115.48(15) . .
C13 O2 Sn1 126.76(16) . .
C19 Sn1 C20 141.43(12) . .
C19 Sn1 O1 100.53(10) . .
C20 Sn1 O1 98.62(11) . .
C19 Sn1 O2 89.38(10) . .
C20 Sn1 O2 86.91(10) . .
O1 Sn1 O2 155.28(7) . .
C19 Sn1 N1 105.33(9) . .
C20 Sn1 N1 111.77(10) . .
O1 Sn1 N1 75.49(7) . .
O2 Sn1 N1 80.08(7) . .

loop_
_geom_bond_atom_site_label_1
_geom_bond_atom_site_label_2
_geom_bond_distance
_geom_bond_site_symmetry_2
C1 O1 1.322(3) .
C1 C2 1.389(3) .
C1 C6 1.403(3) .
C2 C3 1.366(4) .
C2 H2 0.9300 .
C3 C4 1.381(4) .
C3 H3 0.9300 .
C4 C5 1.377(4) .
C4 H4 0.9300 .
C5 C6 1.376(3) .
C5 H5 0.9300 .
C6 N1 1.412(3) .
C7 N1 1.297(3) .
C7 C8 1.427(4) .
C7 H7 0.9300 .
C8 C9 1.404(3) .
C8 C13 1.424(4) .
C9 C10 1.365(4) .
C9 H9 0.9300 .
C10 C11 1.394(4) .
C10 N2 1.419(3) .
C11 C12 1.367(4) .
C11 H11 0.9300 .
C12 C13 1.404(4) .
C12 H12 0.9300 .
C13 O2 1.297(3) .
C14 C18 1.364(5) .
C14 C15 1.385(4) .
C14 N3 1.430(4) .
C15 N17 1.332(4) .
C15 H15 0.9300 .
C16 N17 1.324(5) .
C16 C17 1.373(6) .
C16 H16 0.9300 .
C17 C18 1.379(4) .
C17 H17 0.9300 .
C18 H18 0.9300 .
C19 Sn1 2.095(3) .
C19 H19A 0.9600 .
C19 H19B 0.9600 .
C19 H19C 0.9600 .
C20 Sn1 2.095(3) .
C20 H20A 0.9600 .
C20 H20B 0.9600 .
C20 H20C 0.9600 .
N1 Sn1 2.192(2) .
N2 N3 1.249(3) .
O1 Sn1 2.1118(17) .
O2 Sn1 2.1694(18) .

loop_
_geom_torsion_atom_site_label_1
_geom_torsion_atom_site_label_2
_geom_torsion_atom_site_label_3
_geom_torsion_atom_site_label_4
_geom_torsion
_geom_torsion_site_symmetry_1
_geom_torsion_site_symmetry_2
_geom_torsion_site_symmetry_3
_geom_torsion_site_symmetry_4
O1 C1 C2 C3 -179.1(3) . . . .
C6 C1 C2 C3 -0.7(4) . . . .
C1 C2 C3 C4 -1.2(4) . . . .
C2 C3 C4 C5 1.1(4) . . . .
C3 C4 C5 C6 0.7(4) . . . .
C4 C5 C6 C1 -2.6(4) . . . .
C4 C5 C6 N1 178.5(2) . . . .
O1 C1 C6 C5 -179.0(2) . . . .
C2 C1 C6 C5 2.5(4) . . . .
O1 C1 C6 N1 0.0(3) . . . .
C2 C1 C6 N1 -178.4(2) . . . .
N1 C7 C8 C9 172.4(3) . . . .
N1 C7 C8 C13 -10.9(4) . . . .
C13 C8 C9 C10 0.6(4) . . . .
C7 C8 C9 C10 177.5(3) . . . .
C8 C9 C10 C11 -1.2(4) . . . .
C8 C9 C10 N2 179.2(3) . . . .
C9 C10 C11 C12 0.1(5) . . . .
N2 C10 C11 C12 179.7(3) . . . .
C10 C11 C12 C13 1.5(5) . . . .
C11 C12 C13 O2 -179.0(3) . . . .
C11 C12 C13 C8 -2.0(5) . . . .
C9 C8 C13 O2 177.9(3) . . . .
C7 C8 C13 O2 1.3(4) . . . .
C9 C8 C13 C12 0.9(4) . . . .
C7 C8 C13 C12 -175.7(3) . . . .
C18 C14 C15 N17 -0.5(5) . . . .
N3 C14 C15 N17 -179.3(3) . . . .
N17 C16 C17 C18 0.9(6) . . . .
C15 C14 C18 C17 0.0(5) . . . .
N3 C14 C18 C17 178.7(3) . . . .
C16 C17 C18 C14 -0.2(5) . . . .
C8 C7 N1 C6 179.5(2) . . . .
C8 C7 N1 Sn1 -14.9(4) . . . .
C5 C6 N1 C7 -26.0(4) . . . .
C1 C6 N1 C7 155.0(2) . . . .
C5 C6 N1 Sn1 166.7(2) . . . .
C1 C6 N1 Sn1 -12.3(3) . . . .
C9 C10 N2 N3 -175.4(3) . . . .
C11 C10 N2 N3 5.0(4) . . . .
C10 N2 N3 C14 -179.7(2) . . . .
C18 C14 N3 N2 5.4(4) . . . .
C15 C14 N3 N2 -175.9(3) . . . .
C17 C16 N17 C15 -1.4(6) . . . .
C14 C15 N17 C16 1.1(5) . . . .
C2 C1 O1 Sn1 -168.5(2) . . . .
C6 C1 O1 Sn1 13.1(3) . . . .
C12 C13 O2 Sn1 -149.3(2) . . . .
C8 C13 O2 Sn1 33.8(4) . . . .
